data_2000604
loop_
_publ_author_name
'Bardi, R.'
'Piazzesi, A. M.'
'Crisma, M.'
'Toniolo, C.'
'Sukumar, M.'
'Balaram, P.'

_publ_section_title
;Structure of
 <i>N</i>-<i>tert</i>-butyloxycarbonyl-\a-aminoisobutyryl-<small>DL</small>-pipecolyl-\a-aminoisobutyric
 acid methyl ester
;
_journal_issue 9
_journal_name_full 'Acta Crystallographica Section C'
_journal_page_first 1645
_journal_page_last 1648
_journal_paper_doi 10.1107/S0108270192001070
_journal_volume 48
_journal_year 1992
_chemical_formula_sum 'C20 H35 N3 O6'
_chemical_formula_weight 413.5
_symmetry_cell_setting monoclinic
_symmetry_space_group_name_H-M 'P 1 21/c 1'
_cell_angle_alpha 90
_cell_angle_beta 91.70(10)
_cell_angle_gamma 90
_cell_formula_units_Z 8
_cell_length_a 18.055(3)
_cell_length_b 15.048(3)
_cell_length_c 17.173(3)
_cell_volume 4663.7(15)
_diffrn_radiation_type Mo
_diffrn_radiation_wavelength 0.71069
_exptl_absorpt_coefficient_mu 0.053
_exptl_crystal_density_diffrn 1.178
_exptl_crystal_density_meas 1.16
_exptl_crystal_F_000 1792
_cod_data_source_file ge0294.cif
_cod_data_source_block ge0294a
_cod_original_cell_volume 4663.8(9)
_cod_original_sg_symbol_H-M 'P 21/c'
_cod_database_code 2000604

loop_
_atom_site_label
_atom_site_fract_x
_atom_site_fract_y
_atom_site_fract_z
_atom_site_U_iso_or_equiv
O(1) .62580(10) .1372(2) .8821(2) .0640(10)
O(2) .51080(10) .0760(2) .8813(2) .0600(10)
O(3) .44250(10) -.1096(2) .7910(2) .0690(10)
O(4) .25670(10) .0275(2) .7551(2) .0640(10)
O(5) .17700(10) .1350(2) .8856(2) .0750(10)
O(6) .25270(10) .2153(2) .8119(2) .0700(10)
N(1) .60200(10) .0241(2) .8051(2) .0500(10)
N(2) .45270(10) .0121(2) .7176(2) .0480(10)
N(3) .35370(10) .0793(2) .8257(2) .0480(10)
C(1) .5823(3) .1793(3) 1.0105(3) .081(2)
C(2) .6816(3) .2580(4) .9430(3) .096(2)
C(3) .5526(2) .2719(3) .8929(3) .074(2)
C(4) .6082(2) .2123(3) .9329(2) .058(2)
C(5) .5737(2) .0783(3) .8586(2) .0480(10)
C(6) .5660(2) -.0591(2) .7818(2) .0510(10)
C(7) .5799(3) -.1271(3) .8457(3) .096(2)
C(8) .6014(2) -.0909(3) .7073(3) .076(2)
C(9) .4821(2) -.0519(3) .7658(2) .0470(10)
C(10) .3726(2) .0040(3) .7010(2) .0600(10)
C(11) .3504(3) .0353(5) .6222(3) .121(3)
C(12) .3794(4) .1120(5) .6018(4) .084(2)
C(12') .4079(8) .0733(10) .5590(9) .047(4)
C(13) .4701(3) .1053(4) .6030(3) .117(2)
C(14) .4901(2) .0895(3) .6867(3) .068(2)
C(15) .3236(2) .0383(3) .7634(2) .0460(10)
C(16) .3087(2) .1059(3) .8917(2) .0500(10)
C(17) .2901(3) .0260(3) .9413(3) .085(2)
C(18) .3526(2) .1757(3) .9394(3) .067(2)
C(19) .2373(2) .1506(3) .8625(3) .0520(10)
C(20) .1889(3) .2657(4) .7842(3) .014(2)
O(1)B 1.11590(10) .3796(2) .1204(2) .0580(10)
O(2)B 1.00420(10) .4483(2) .1295(2) .0570(10)
O(3)B .95060(10) .6241(2) .2314(2) .0650(10)
O(4)B .75590(10) .4768(2) .2626(2) .0670(10)
O(5)B .67150(10) .3751(2) .1216(2) .0720(10)
O(6)B .75870(10) .2967(2) .1849(2) .0730(10)
N(1)B 1.10200(10) .4809(2) .2104(2) .0490(10)
N(2)B .95500(10) .4946(2) .2959(2) .0460(10)
N(3)B .8482(2) .4444(2) .1830(2) .0550(10)
C(1)B 1.0585(2) .3563(3) -.0098(2) .073(2)
C(2)B 1.1624(3) .2647(3) .0478(3) .089(2)
C(3)B 1.0361(2) .2517(3) .1006(3) .073(2)
C(4)B 1.0906(2) .3127(3) .0632(2) .056(2)
C(5)B 1.0689(2) .4378(3) .1505(2) .0460(10)
C(6)B 1.0718(2) .5627(3) .2433(2) .0500(10)
C(7)B 1.0899(2) .6401(3) .1898(3) .074(2)
C(8)B 1.1096(2) .5779(3) .3237(3) .065(2)
C(9)B .9876(2) .5603(3) .2543(2) .0460(10)
C(10)B .8764(2) .5073(3) .3129(2) .0570(10)
C(11)B .8583(3) .4741(5) .3926(3) .096(3)
C(12)B .8870(3) .3836(4) .4104(3) .108(3)
C(13)B .9699(3) .3811(4) .3984(3) .091(2)
C(14)B .9880(2) .4090(3) .3171(3) .0380(10)
C(15)B .8223(2) .4732(3) .2501(2) .0490(10)
C(16)B .7974(2) .4242(3) .1166(2) .0610(10)
C(17)B .7663(2) .5094(4) .0821(3) .090(2)
C(18)B .8412(2) .3733(4) .0571(3) .090(2)
C(19)B .7545(2) .3647(3) .1429(2) .0570(10)
C(20)B .7023(3) .2356(3) .2093(3) .089(2)
H(11) .575(2) .234(3) 1.040(2) ?
H(12) .617(2) .145(2) 1.037(2) ?
H(13) .535(2) .144(2) 1.003(2) ?
H(21) .675(2) .309(2) .976(2) ?
H(22) .700(2) .274(3) .891(2) ?
H(23) .718(2) .217(3) .969(2) ?
H(31) .545(2) .329(3) .927(2) ?
H(32) .506(2) .235(3) .890(2) ?
H(33) .567(2) .293(3) .845(2) ?
H(N1) .649(2) .029(2) .789(2) ?
H(71) .559(2) -.179(3) .833(2) ?
H(72) .636(2) -.134(3) .856(2) ?
H(73) .556(2) -.105(2) .892(2) ?
H(81) .583(2) -.147(3) .690(2) ?
H(82) .652(2) -.098(3) .717(2) ?
H(83) .596(2) -.048(3) .664(2) ?
H(101) .364(2) -.060(2) .703(2) ?
H(111) .374(2) -.011(3) .578(2) ?
H(112) .293(2) .296(2) .617(2) ?
H(131) .488(2) .159(3) .589(2) ?
H(132) .491(2) .053(2) .574(2) ?
H(141) .468(2) .142(2) .718(2) ?
H(142) .541(2) .085(3) .697(2) ?
H(N3) .406(2) .085(2) .833(2) ?
H(171) .259(2) .499(2) .981(2) ?
H(172) .334(2) .006(2) .965(2) ?
H(173) .263(2) -.022(2) .913(2) ?
H(181) .323(2) .200(2) .985(2) ?
H(182) .361(2) .230(2) .911(2) ?
H(183) .398(2) .151(2) .961(2) ?
H(201) .204(2) .313(3) .750(2) ?
H(202) .164(2) .297(3) .828(2) ?
H(203) .159(2) .226(3) .758(2) ?
H(11)B 1.047(2) .309(3) -.050(2) ?
H(12)B 1.094(2) .396(2) -.028(2) ?
H(13)B 1.012(2) .391(2) .002(2) ?
H(21)B 1.149(2) .216(3) .012(2) ?
H(22)B 1.182(2) .238(3) .096(2) ?
H(23)B 1.197(2) .309(3) .025(2) ?
H(31)B 1.023(2) .204(3) .062(2) ?
H(32)B .989(2) .279(3) .110(2) ?
H(33)B 1.055(2) .228(3) .148(2) ?
H(N1)B 1.145(2) .467(2) .228(2) ?
H(71)B 1.075(2) .695(3) .208(2) ?
H(72)B 1.069(2) .627(3) .138(2) ?
H(73)B 1.145(2) .639(2) .187(2) ?
H(81)B 1.093(2) .630(3) .346(2) ?
H(82)B 1.162(2) .584(3) .316(2) ?
H(83)B 1.097(2) .530(3) .363(2) ?
H(101)B .867(2) .579(2) .314(2) ?
H(111)B .801(2) .475(2) .401(2) ?
H(112)B .883(2) .512(2) .432(2) ?
H(121)B .874(2) .365(2) .469(2) ?
H(122)B .857(2) .343(2) .371(2) ?
H(131)B .988(2) .322(3) .405(2) ?
H(132)B .996(2) .427(2) .436(2) ?
H(141)B .965(2) .362(3) .281(2) ?
H(142)B 1.040(2) .412(3) .310(2) ?
H(N3)B .899(2) .442(3) .175(2) ?
H(171)B .732(2) .495(2) .040(2) ?
H(172)B .800(2) .548(2) .067(2) ?
H(173)B .735(2) .539(2) .125(2) ?
H(181)B .809(2) .358(2) .009(2) ?
H(182)B .861(2) .319(3) .079(2) ?
H(183)B .879(2) .407(3) .042(2) ?
H(201)B .723(2) .188(3) .237(2) ?
H(202)B .675(2) .214(3) .163(2) ?
H(203)B .667(2) .265(3) .239(2) ?

loop_
_geom_angle_atom_site_label_1
_geom_angle_atom_site_label_2
_geom_angle_atom_site_label_3
_geom_angle
C(1) C(4) C(2) 110.1(5)
C(1) C(4) C(3) 112.4(6)
C(2) C(4) C(3) 111.0(4)
C(1) C(4) O(1) 110.3(3)
C(2) C(4) O(1) 102.5(5)
C(3) C(4) O(1) 109.9(4)
C(4) O(1) C(5) 121.7(5)
O(1) C(5) O(2) 125.1(4)
O(1) C(5) N(1) 109.3(6)
O(2) C(5) N(1) 125.6(6)
C(5) N(1) C(6) 122.3(5)
N(1) C(6) C(8) 107.8(4)
N(1) C(6) C(7) 108.5(4)
N(1) C(6) C(9) 114.6(4)
C(8) C(6) C(9) 107.9(4)
C(7) C(6) C(9) 108.6(5)
C(7) C(6) C(8) 109.4(4)
C(6) C(9) O(3) 118.3(4)
C(6) C(9) N(2) 121.4(4)
O(3) C(9) N(2) 119.9(7)
C(9) N(2) C(10) 114.9(4)
N(2) C(10) C(11) 113.0(6)
C(10) C(11) C(12) 114.9(6)
C(10) C(11) C(12') 124.1(8)
C(11) C(12) C(13) 110.2(7)
C(11) C(12') C(13) 106.1(9)
C(12) C(13) C(14) 103.6(7)
C(12') C(13) C(14) 128.5(9)
C(13) C(14) N(2) 112.3(4)
C(14) N(2) C(9) 127.5(6)
C(14) N(2) C(10) 117.4(4)
N(2) C(10) C(15) 115.4(4)
C(11) C(10) C(15) 113.3(4)
C(10) C(15) O(4) 118.1(4)
C(10) C(15) N(3) 119.7(6)
O(4) C(15) N(3) 122.2(6)
C(15) N(3) C(16) 121.5(6)
C(1)B C(4)B C(2)B 111.7(4)
C(1)B C(4)B C(3)B 112.2(6)
C(2)B C(4)B C(3)B 110.9(4)
C(1)B C(4)B O(1)B 111.1(3)
C(2)B C(4)B O(1)B 101.0(5)
C(3)B C(4)B O(1)B 109.1(3)
C(4)B O(1)B C(5)B 121.3(6)
O(1)B C(5)B O(2)B 125.7(4)
O(1)B C(5)B N(1)B 109.9(6)
O(2)B C(5)B N(1)B 124.3(6)
C(5)B N(1)B C(6)B 122.6(5)
N(1)B C(6)B C(8)B 108.1(3)
N(1)B C(6)B C(7)B 108.7(3)
N(1)B C(6)B C(9)B 114.0(4)
C(8)B C(6)B C(9)B 107.9(4)
C(7)B C(6)B C(9)B 108.8(4)
C(7)B C(6)B C(8)B 109.2(3)
C(6)B C(9)B O(3)B 118.1(4)
C(6)B C(9)B N(2)B 121.6(4)
O(3)B C(9)B N(2)B 119.8(7)
C(9)B N(2)B C(10)B 116.3(4)
N(2)B C(10)B C(11)B 111.9(6)
C(10)B C(11)B C(12)B 114.2(5)
C(11)B C(12)B C(13)B 109.5(6)
C(12)B C(13)B C(14)B 111.1(7)
C(13)B C(14)B N(2)B 112.4(4)
C(14)B N(2)B C(9)B 126.3(6)
C(14)B N(2)B C(10)B 116.9(5)
N(2)B C(10)B C(15)B 114.7(4)
C(11)B C(10)B C(15)B 112.4(5)
C(10)B C(15)B O(4)B 118.1(4)
C(10)B C(15)B N(3)B 119.3(6)
O(4)B C(15)B N(3)B 122.5(6)
C(15)B N(3)B C(16)B 120.7(6)

loop_
_geom_bond_atom_site_label_1
_geom_bond_atom_site_label_2
_geom_bond_distance
C(1) C(4) 1.510(6)
C(2) C(4) 1.498(7)
C(3) C(4) 1.497(6)
C(4) O(1) 1.469(5)
O(1) C(5) 1.344(5)
C(5) O(2) 1.210(4)
C(5) N(1) 1.340(5)
N(1) C(6) 1.460(5)
C(6) C(7) 1.517(6)
C(6) C(8) 1.524(6)
C(6) C(9) 1.535(5)
C(9) O(3) 1.213(5)
C(9) N(2) 1.367(5)
N(2) C(10) 1.471(4)
C(10) C(11) 1.476(6)
C(11) C(12) 1.318(10)
C(11) C(12') 1.626(16)
C(12) C(13) 1.644(9)
C(12') C(13) 1.419(15)
C(13) C(14) 1.490(7)
C(14) N(2) 1.453(5)
C(10) C(15) 1.501(5)
C(15) O(4) 1.225(4)
C(15) N(3) 1.335(4)
N(3) C(16) 1.471(5)
C(1)B C(4)B 1.515(5)
C(2)B C(4)B 1.513(6)
C(3)B C(4)B 1.501(6)
C(4)B O(1)B 1.470(5)
O(1)B C(5)B 1.334(5)
C(5)B O(2)B 1.223(4)
C(5)B N(1)B 1.342(5)
N(1)B C(6)B 1.466(4)
C(6)B C(7)B 1.525(6)
C(6)B C(8)B 1.539(6)
C(6)B C(9)B 1.538(5)
C(9)B O(3)B 1.227(5)
C(9)B N(2)B 1.363(5)
N(2)B C(10)B 1.470(4)
C(10)B C(11)B 1.502(6)
C(11)B C(12)B 1.485(9)
C(12)B C(13)B 1.517(8)
C(13)B C(14)B 1.503(7)
C(14)B N(2)B 1.460(5)
C(10)B C(15)B 1.523(5)
C(15)B O(4)B 1.225(4)
C(15)B N(3)B 1.329(5)
N(3)B C(16)B 1.474(5)
